data_4072548
loop_
_publ_author_name
'Yang, Yi'
'Li, Shihui'
'Cui, Dongmei'
'Chen, Xuesi'
'Jing, Xiabin'

_publ_section_title
;
 Pyrrolide-Ligated Organoyttrium Complexes. Synthesis, Characterization,
 and Lactide Polymerization Behavior
;
_journal_issue 3
_journal_name_full Organometallics
_journal_page_first 671
_journal_paper_doi 10.1021/om060781y
_journal_volume 26
_journal_year 2007
_chemical_formula_sum 'C30.5 H47 N2 O Si2 Y'
_chemical_formula_weight 602.79
_chemical_name_systematic
;

 ?

;
_space_group_IT_number 14
_symmetry_cell_setting monoclinic
_symmetry_space_group_name_Hall '-P 2ybc'
_symmetry_space_group_name_H-M 'P 1 21/c 1'
_atom_sites_solution_hydrogens geom
_atom_sites_solution_primary direct
_atom_sites_solution_secondary difmap
_audit_creation_method SHELXL-97
_cell_angle_alpha 90.00
_cell_angle_beta 99.432(2)
_cell_angle_gamma 90.00
_cell_formula_units_Z 4
_cell_length_a 10.1563(12)
_cell_length_b 20.818(2)
_cell_length_c 17.4417(19)
_cell_measurement_reflns_used 1625
_cell_measurement_temperature 187(2)
_cell_measurement_theta_max 18.17
_cell_measurement_theta_min 2.26
_cell_volume 3637.9(7)
_computing_cell_refinement 'Bruker SMART'
_computing_data_collection 'Bruker SMART'
_computing_data_reduction 'Bruker SAINT'
_computing_molecular_graphics 'Bruker SHELXTL'
_computing_publication_material 'Bruker SHELXTL'
_computing_structure_refinement 'SHELXL-97 (Sheldrick, 1997)'
_computing_structure_solution 'SHELXS-97 (Sheldrick, 1990)'
_diffrn_ambient_temperature 187(2)
_diffrn_measured_fraction_theta_full 0.993
_diffrn_measured_fraction_theta_max 0.993
_diffrn_measurement_device_type 'CCD area detector'
_diffrn_measurement_method 'phi and omega scans'
_diffrn_radiation_monochromator graphite
_diffrn_radiation_source 'fine-focus sealed tube'
_diffrn_radiation_type MoK\a
_diffrn_radiation_wavelength 0.71073
_diffrn_reflns_av_R_equivalents 0.1104
_diffrn_reflns_av_sigmaI/netI 0.1451
_diffrn_reflns_limit_h_max 10
_diffrn_reflns_limit_h_min -12
_diffrn_reflns_limit_k_max 24
_diffrn_reflns_limit_k_min -25
_diffrn_reflns_limit_l_max 21
_diffrn_reflns_limit_l_min -20
_diffrn_reflns_number 21478
_diffrn_reflns_theta_full 26.07
_diffrn_reflns_theta_max 26.07
_diffrn_reflns_theta_min 1.54
_exptl_absorpt_coefficient_mu 1.690
_exptl_absorpt_correction_T_max 0.8641
_exptl_absorpt_correction_T_min 0.6754
_exptl_absorpt_correction_type multi-scan
_exptl_crystal_density_diffrn 1.101
_exptl_crystal_density_method 'not measured'
_exptl_crystal_F_000 1276
_exptl_crystal_size_max 0.25
_exptl_crystal_size_mid 0.19
_exptl_crystal_size_min 0.09
_refine_diff_density_max 0.746
_refine_diff_density_min -0.385
_refine_diff_density_rms 0.108
_refine_ls_extinction_method none
_refine_ls_goodness_of_fit_ref 0.974
_refine_ls_hydrogen_treatment constr
_refine_ls_matrix_type full
_refine_ls_number_parameters 353
_refine_ls_number_reflns 7159
_refine_ls_number_restraints 2
_refine_ls_restrained_S_all 0.974
_refine_ls_R_factor_all 0.1597
_refine_ls_R_factor_gt 0.0742
_refine_ls_shift/su_max 0.103
_refine_ls_shift/su_mean 0.003
_refine_ls_structure_factor_coef Fsqd
_refine_ls_weighting_details 'calc w=1/[\s^2^(Fo^2^)+(0.0995P)^2^+0.0000P] where P=(Fo^2^+2Fc^2^)/3'
_refine_ls_weighting_scheme calc
_refine_ls_wR_factor_gt 0.1672
_refine_ls_wR_factor_ref 0.2064
_reflns_number_gt 3658
_reflns_number_total 7159
_reflns_threshold_expression >2sigma(I)
_cod_data_source_file om060781ysi20060828_104035.cif
_cod_data_source_block q019
_cod_depositor_comments
;
The following automatic conversions were performed:

'_symmetry_cell_setting' value 'Monoclinic' changed to 'monoclinic'
according to /home/saulius/struct/CIF-dictionaries/cif_core.dic
dictionary named 'cif_core.dic' version 2.4.1 from 2010-06-29.

Automatic conversion script
Id: cif_fix_values 1715 2011-07-08 13:25:40Z adriana 
;
_cod_original_cell_volume 3638.0(7)
_cod_original_sg_symbol_H-M P2(1)/c
_cod_original_formula_sum 'C30.50 H47 N2 O Si2 Y'
_cod_database_code 4072548

loop_
_symmetry_equiv_pos_as_xyz
'x, y, z'
'-x, y+1/2, -z+1/2'
'-x, -y, -z'
'x, -y-1/2, z-1/2'

loop_
_atom_site_label
_atom_site_type_symbol
_atom_site_fract_x
_atom_site_fract_y
_atom_site_fract_z
_atom_site_U_iso_or_equiv
_atom_site_adp_type
_atom_site_occupancy
_atom_site_symmetry_multiplicity
_atom_site_calc_flag
_atom_site_refinement_flags
Y Y 0.52702(6) 0.09174(3) 0.47716(3) 0.0360(2) Uani 1 1 d .
O O 0.6247(5) 0.1890(2) 0.4442(2) 0.0507(12) Uani 1 1 d .
N1 N 0.5608(5) 0.1052(2) 0.6072(3) 0.0357(12) Uani 1 1 d .
N2 N 0.3768(5) 0.0255(2) 0.5333(3) 0.0365(12) Uani 1 1 d .
Si1 Si 0.17338(19) 0.15009(11) 0.37935(11) 0.0528(6) Uani 1 1 d .
Si2 Si 0.4433(3) 0.03020(11) 0.81772(12) 0.0669(7) Uani 1 1 d .
C1 C 0.6338(6) 0.1586(3) 0.6419(3) 0.0382(15) Uani 1 1 d .
C2 C 0.5715(7) 0.2203(3) 0.6385(4) 0.0484(18) Uani 1 1 d .
C3 C 0.6457(9) 0.2749(4) 0.6627(4) 0.062(2) Uani 1 1 d .
H3 H 0.6033 0.3157 0.6596 0.074 Uiso 1 1 calc R
C4 C 0.7788(10) 0.2703(4) 0.6906(4) 0.071(2) Uani 1 1 d .
H4 H 0.8291 0.3079 0.7058 0.085 Uiso 1 1 calc R
C5 C 0.8402(8) 0.2115(4) 0.6969(4) 0.065(2) Uani 1 1 d .
H5 H 0.9327 0.2090 0.7175 0.078 Uiso 1 1 calc R
C6 C 0.7696(7) 0.1547(3) 0.6737(3) 0.0441(17) Uani 1 1 d .
C7 C 0.4240(8) 0.2279(3) 0.6102(4) 0.0543(19) Uani 1 1 d .
H7 H 0.3869 0.1849 0.5927 0.065 Uiso 1 1 calc R
C8 C 0.3519(8) 0.2512(4) 0.6753(4) 0.073(2) Uani 1 1 d .
H8A H 0.3770 0.2241 0.7214 0.109 Uiso 1 1 calc R
H8B H 0.2552 0.2487 0.6581 0.109 Uiso 1 1 calc R
H8C H 0.3773 0.2958 0.6883 0.109 Uiso 1 1 calc R
C9 C 0.3961(9) 0.2749(4) 0.5397(4) 0.079(3) Uani 1 1 d .
H9A H 0.4313 0.3176 0.5557 0.118 Uiso 1 1 calc R
H9B H 0.2997 0.2778 0.5218 0.118 Uiso 1 1 calc R
H9C H 0.4399 0.2589 0.4974 0.118 Uiso 1 1 calc R
C10 C 0.8430(7) 0.0914(4) 0.6856(4) 0.0553(19) Uani 1 1 d .
H10 H 0.7823 0.0576 0.6587 0.066 Uiso 1 1 calc R
C11 C 0.9725(8) 0.0907(4) 0.6485(4) 0.074(2) Uani 1 1 d .
H11A H 0.9527 0.1074 0.5953 0.111 Uiso 1 1 calc R
H11B H 1.0056 0.0465 0.6473 0.111 Uiso 1 1 calc R
H11C H 1.0405 0.1176 0.6794 0.111 Uiso 1 1 calc R
C12 C 0.8751(8) 0.0726(4) 0.7732(4) 0.077(3) Uani 1 1 d .
H12A H 0.9370 0.1041 0.8011 0.116 Uiso 1 1 calc R
H12B H 0.9161 0.0299 0.7783 0.116 Uiso 1 1 calc R
H12C H 0.7924 0.0721 0.7953 0.116 Uiso 1 1 calc R
C13 C 0.5174(7) 0.0554(3) 0.6603(3) 0.0465(17) Uani 1 1 d .
H13 H 0.5966 0.0279 0.6797 0.056 Uiso 1 1 calc R
C14 C 0.4631(8) 0.0814(3) 0.7315(4) 0.059(2) Uani 1 1 d .
H14A H 0.3741 0.0998 0.7119 0.071 Uiso 1 1 calc R
H14B H 0.5213 0.1178 0.7517 0.071 Uiso 1 1 calc R
C15 C 0.4941(16) 0.0761(5) 0.9082(5) 0.160(6) Uani 1 1 d .
H15A H 0.4618 0.1204 0.9008 0.240 Uiso 1 1 calc R
H15B H 0.5917 0.0762 0.9214 0.240 Uiso 1 1 calc R
H15C H 0.4559 0.0561 0.9504 0.240 Uiso 1 1 calc R
C16 C 0.2678(10) 0.0065(5) 0.8198(6) 0.115(4) Uani 1 1 d .
H16A H 0.2641 -0.0205 0.8654 0.173 Uiso 1 1 calc R
H16B H 0.2331 -0.0175 0.7725 0.173 Uiso 1 1 calc R
H16C H 0.2135 0.0451 0.8226 0.173 Uiso 1 1 calc R
C17 C 0.5517(10) -0.0419(4) 0.8264(5) 0.101(3) Uani 1 1 d .
H17A H 0.6453 -0.0286 0.8312 0.152 Uiso 1 1 calc R
H17B H 0.5282 -0.0687 0.7800 0.152 Uiso 1 1 calc R
H17C H 0.5389 -0.0665 0.8725 0.152 Uiso 1 1 calc R
C18 C 0.4134(6) 0.0130(3) 0.6119(3) 0.0375(15) Uani 1 1 d .
C19 C 0.3333(6) -0.0357(3) 0.6352(4) 0.0455(17) Uani 1 1 d .
H19 H 0.3328 -0.0511 0.6895 0.055 Uiso 1 1 calc R
C20 C 0.2385(7) -0.0505(3) 0.5685(4) 0.0506(18) Uani 1 1 d .
H20 H 0.1562 -0.0769 0.5678 0.061 Uiso 1 1 calc R
C21 C 0.2678(6) -0.0130(3) 0.5076(4) 0.0429(16) Uani 1 1 d .
H21 H 0.2050 -0.0060 0.4578 0.051 Uiso 1 1 calc R
C22 C 0.0336(7) 0.1102(4) 0.3111(5) 0.073(2) Uani 1 1 d .
H22A H 0.0515 0.1133 0.2577 0.109 Uiso 1 1 calc R
H22B H -0.0509 0.1318 0.3148 0.109 Uiso 1 1 calc R
H22C H 0.0277 0.0649 0.3254 0.109 Uiso 1 1 calc R
C23 C 0.1722(8) 0.2356(4) 0.3491(4) 0.072(2) Uani 1 1 d .
H23A H 0.2509 0.2573 0.3775 0.109 Uiso 1 1 calc R
H23B H 0.0912 0.2564 0.3607 0.109 Uiso 1 1 calc R
H23C H 0.1738 0.2381 0.2932 0.109 Uiso 1 1 calc R
C24 C 0.1239(7) 0.1463(4) 0.4787(4) 0.057(2) Uani 1 1 d .
H24A H 0.1121 0.1013 0.4928 0.085 Uiso 1 1 calc R
H24B H 0.0400 0.1696 0.4782 0.085 Uiso 1 1 calc R
H24C H 0.1940 0.1659 0.5169 0.085 Uiso 1 1 calc R
C25 C 0.3343(7) 0.1111(4) 0.3777(4) 0.0531(19) Uani 1 1 d .
H25A H 0.3713 0.1343 0.3365 0.064 Uiso 1 1 calc R
H25B H 0.3101 0.0680 0.3561 0.064 Uiso 1 1 calc R
C26 C 0.5867(8) 0.2200(4) 0.3679(4) 0.076(3) Uani 1 1 d .
H26 H 0.5191 0.2066 0.3268 0.092 Uiso 1 1 calc R
C27 C 0.6743(11) 0.2754(4) 0.3685(5) 0.089(3) Uani 1 1 d .
H27 H 0.6557 0.3146 0.3410 0.106 Uiso 1 1 calc R
C28 C 0.7981(11) 0.2576(5) 0.4208(6) 0.115(4) Uani 1 1 d .
H28 H 0.8871 0.2692 0.4166 0.137 Uiso 1 1 calc R
C29 C 0.7511(7) 0.2170(4) 0.4822(4) 0.060(2) Uani 1 1 d .
H29 H 0.7940 0.2108 0.5343 0.072 Uiso 1 1 calc R
C30 C 0.044(2) 0.4765(12) 0.5108(13) 0.111(9) Uani 0.50 1 d PD
C31 C -0.018(2) 0.4181(12) 0.5416(13) 0.145(11) Uani 0.50 1 d PD
C32 C 0.0529(19) 0.3589(9) 0.5713(10) 0.092(6) Uani 0.50 1 d PD

loop_
_atom_site_aniso_label
_atom_site_aniso_U_11
_atom_site_aniso_U_22
_atom_site_aniso_U_33
_atom_site_aniso_U_23
_atom_site_aniso_U_13
_atom_site_aniso_U_12
Y 0.0307(3) 0.0475(4) 0.0307(3) -0.0002(3) 0.0074(2) 0.0015(3)
O 0.055(3) 0.060(3) 0.039(2) 0.012(2) 0.014(2) -0.004(2)
N1 0.037(3) 0.040(3) 0.031(3) -0.004(2) 0.007(2) -0.001(2)
N2 0.028(3) 0.050(3) 0.033(3) -0.006(2) 0.007(2) 0.000(3)
Si1 0.0350(12) 0.0770(15) 0.0467(11) 0.0154(10) 0.0077(9) 0.0099(10)
Si2 0.0974(19) 0.0637(15) 0.0432(11) -0.0024(10) 0.0225(12) -0.0165(13)
C1 0.039(4) 0.047(4) 0.029(3) -0.009(3) 0.007(3) -0.012(3)
C2 0.059(5) 0.051(5) 0.038(4) -0.008(3) 0.016(3) -0.011(4)
C3 0.086(7) 0.047(5) 0.054(5) -0.008(4) 0.017(5) -0.019(5)
C4 0.092(7) 0.069(6) 0.052(5) -0.016(4) 0.014(5) -0.036(6)
C5 0.057(5) 0.090(7) 0.047(4) -0.021(4) 0.006(4) -0.029(5)
C6 0.039(4) 0.065(5) 0.029(3) -0.005(3) 0.006(3) -0.014(4)
C7 0.069(5) 0.040(4) 0.057(4) 0.002(3) 0.018(4) 0.000(4)
C8 0.083(6) 0.078(6) 0.062(5) 0.009(4) 0.024(5) 0.023(5)
C9 0.112(8) 0.084(6) 0.044(4) 0.010(4) 0.020(5) 0.025(5)
C10 0.035(4) 0.087(6) 0.042(4) -0.002(4) 0.003(3) -0.005(4)
C11 0.059(5) 0.101(7) 0.066(5) -0.003(5) 0.019(4) -0.007(5)
C12 0.071(6) 0.109(7) 0.050(5) 0.000(4) 0.005(4) 0.012(5)
C13 0.045(4) 0.058(5) 0.039(4) -0.008(3) 0.013(3) -0.012(4)
C14 0.072(5) 0.062(5) 0.048(4) -0.004(4) 0.023(4) -0.013(4)
C15 0.315(19) 0.114(9) 0.062(6) -0.013(6) 0.063(9) -0.077(10)
C16 0.118(9) 0.146(10) 0.098(7) -0.002(7) 0.067(7) -0.029(7)
C17 0.131(9) 0.089(7) 0.080(6) 0.032(5) 0.003(6) -0.012(6)
C18 0.035(4) 0.046(4) 0.033(3) -0.008(3) 0.013(3) 0.001(3)
C19 0.047(4) 0.053(4) 0.041(4) -0.006(3) 0.022(3) -0.012(4)
C20 0.036(4) 0.063(5) 0.057(4) -0.014(4) 0.023(3) -0.013(4)
C21 0.029(4) 0.047(4) 0.052(4) -0.012(3) 0.004(3) 0.003(3)
C22 0.043(5) 0.096(7) 0.075(5) 0.008(5) -0.002(4) 0.006(4)
C23 0.064(6) 0.096(6) 0.060(5) 0.023(4) 0.017(4) 0.003(5)
C24 0.038(4) 0.075(5) 0.062(5) 0.012(4) 0.019(4) 0.012(4)
C25 0.038(4) 0.083(5) 0.037(4) 0.004(4) 0.003(3) -0.001(4)
C26 0.078(6) 0.097(7) 0.051(5) 0.032(4) 0.002(4) -0.019(5)
C27 0.140(10) 0.051(5) 0.082(6) 0.024(5) 0.040(6) -0.005(6)
C28 0.087(8) 0.144(10) 0.109(8) 0.053(7) 0.005(6) -0.056(7)
C29 0.055(5) 0.078(6) 0.048(4) 0.006(4) 0.008(4) -0.026(4)
C30 0.075(18) 0.16(3) 0.095(15) -0.086(18) -0.003(13) 0.002(13)
C31 0.10(2) 0.21(3) 0.12(2) -0.07(2) -0.025(16) 0.03(2)
C32 0.091(15) 0.114(16) 0.065(11) -0.015(11) -0.004(10) 0.041(12)

loop_
_atom_type_symbol
_atom_type_description
_atom_type_scat_dispersion_real
_atom_type_scat_dispersion_imag
_atom_type_scat_source
C C 0.0033 0.0016 'International Tables Vol C Tables 4.2.6.8 and 6.1.1.4'
H H 0.0000 0.0000 'International Tables Vol C Tables 4.2.6.8 and 6.1.1.4'
N N 0.0061 0.0033 'International Tables Vol C Tables 4.2.6.8 and 6.1.1.4'
O O 0.0106 0.0060 'International Tables Vol C Tables 4.2.6.8 and 6.1.1.4'
Si Si 0.0817 0.0704 'International Tables Vol C Tables 4.2.6.8 and 6.1.1.4'
Y Y -2.7962 3.5667 'International Tables Vol C Tables 4.2.6.8 and 6.1.1.4'

loop_
_geom_angle_atom_site_label_1
_geom_angle_atom_site_label_2
_geom_angle_atom_site_label_3
_geom_angle
_geom_angle_site_symmetry_1
_geom_angle_site_symmetry_3
N1 Y O 97.90(16) . .
N1 Y N2 70.15(17) . .
O Y N2 156.49(16) . .
N1 Y C25 132.1(2) . .
O Y C25 90.3(2) . .
N2 Y C25 83.9(2) . .
N1 Y C21 89.33(19) . 3_656
O Y C21 101.59(18) . 3_656
N2 Y C21 98.50(19) . 3_656
C25 Y C21 135.1(2) . 3_656
N1 Y N2 100.75(16) . 3_656
O Y N2 126.76(15) . 3_656
N2 Y N2 76.27(17) . 3_656
C25 Y N2 111.6(2) . 3_656
C21 Y N2 30.35(16) 3_656 3_656
N1 Y C20 109.38(19) . 3_656
O Y C20 77.37(19) . 3_656
N2 Y C20 125.26(19) . 3_656
C25 Y C20 118.5(2) . 3_656
C21 Y C20 29.66(19) 3_656 3_656
N2 Y C20 49.42(18) 3_656 3_656
N1 Y C18 130.03(17) . 3_656
O Y C18 113.24(17) . 3_656
N2 Y C18 89.32(17) . 3_656
C25 Y C18 87.5(2) . 3_656
C21 Y C18 48.01(19) 3_656 3_656
N2 Y C18 29.28(15) 3_656 3_656
C20 Y C18 47.50(19) 3_656 3_656
N1 Y C19 137.02(19) . 3_656
O Y C19 84.69(17) . 3_656
N2 Y C19 118.04(17) . 3_656
C25 Y C19 90.6(2) . 3_656
C21 Y C19 48.6(2) 3_656 3_656
N2 Y C19 49.05(17) 3_656 3_656
C20 Y C19 29.16(17) 3_656 3_656
C18 Y C19 28.72(17) 3_656 3_656
N1 Y Y 85.43(12) . 3_656
O Y Y 162.16(11) . 3_656
N2 Y Y 40.49(11) . 3_656
C25 Y Y 100.49(18) . 3_656
C21 Y Y 60.80(14) 3_656 3_656
N2 Y Y 35.78(10) 3_656 3_656
C20 Y Y 84.98(15) 3_656 3_656
C18 Y Y 53.83(12) 3_656 3_656
C19 Y Y 81.07(13) 3_656 3_656
C29 O C26 108.3(5) . .
C29 O Y 127.0(4) . .
C26 O Y 122.4(4) . .
C1 N1 C13 117.7(4) . .
C1 N1 Y 120.6(4) . .
C13 N1 Y 121.5(3) . .
C21 N2 C18 106.4(5) . .
C21 N2 Y 137.4(4) . .
C18 N2 Y 115.4(4) . .
C21 N2 Y 74.2(3) . 3_656
C18 N2 Y 81.5(3) . 3_656
Y N2 Y 103.73(17) . 3_656
C25 Si1 C23 112.7(4) . .
C25 Si1 C24 111.7(3) . .
C23 Si1 C24 108.2(3) . .
C25 Si1 C22 112.1(3) . .
C23 Si1 C22 105.8(4) . .
C24 Si1 C22 106.0(4) . .
C15 Si2 C17 105.7(6) . .
C15 Si2 C16 104.8(6) . .
C17 Si2 C16 110.1(5) . .
C15 Si2 C14 109.8(4) . .
C17 Si2 C14 112.6(4) . .
C16 Si2 C14 113.2(4) . .
C6 C1 N1 122.5(6) . .
C6 C1 C2 117.9(6) . .
N1 C1 C2 119.4(6) . .
C3 C2 C1 120.5(7) . .
C3 C2 C7 118.3(7) . .
C1 C2 C7 121.2(6) . .
C4 C3 C2 120.5(8) . .
C4 C3 H3 119.8 . .
C2 C3 H3 119.8 . .
C3 C4 C5 120.3(7) . .
C3 C4 H4 119.9 . .
C5 C4 H4 119.9 . .
C4 C5 C6 121.5(8) . .
C4 C5 H5 119.2 . .
C6 C5 H5 119.2 . .
C1 C6 C5 119.2(7) . .
C1 C6 C10 122.3(6) . .
C5 C6 C10 118.4(7) . .
C2 C7 C8 111.2(6) . .
C2 C7 C9 111.5(6) . .
C8 C7 C9 109.8(6) . .
C2 C7 H7 108.1 . .
C8 C7 H7 108.1 . .
C9 C7 H7 108.1 . .
C7 C8 H8A 109.5 . .
C7 C8 H8B 109.5 . .
H8A C8 H8B 109.5 . .
C7 C8 H8C 109.5 . .
H8A C8 H8C 109.5 . .
H8B C8 H8C 109.5 . .
C7 C9 H9A 109.5 . .
C7 C9 H9B 109.5 . .
H9A C9 H9B 109.5 . .
C7 C9 H9C 109.5 . .
H9A C9 H9C 109.5 . .
H9B C9 H9C 109.5 . .
C6 C10 C11 112.5(6) . .
C6 C10 C12 111.8(6) . .
C11 C10 C12 110.5(6) . .
C6 C10 H10 107.3 . .
C11 C10 H10 107.3 . .
C12 C10 H10 107.3 . .
C10 C11 H11A 109.5 . .
C10 C11 H11B 109.5 . .
H11A C11 H11B 109.5 . .
C10 C11 H11C 109.5 . .
H11A C11 H11C 109.5 . .
H11B C11 H11C 109.5 . .
C10 C12 H12A 109.5 . .
C10 C12 H12B 109.5 . .
H12A C12 H12B 109.5 . .
C10 C12 H12C 109.5 . .
H12A C12 H12C 109.5 . .
H12B C12 H12C 109.5 . .
N1 C13 C18 107.7(5) . .
N1 C13 C14 115.7(5) . .
C18 C13 C14 110.1(5) . .
N1 C13 H13 107.7 . .
C18 C13 H13 107.7 . .
C14 C13 H13 107.7 . .
C13 C14 Si2 123.0(5) . .
C13 C14 H14A 106.6 . .
Si2 C14 H14A 106.6 . .
C13 C14 H14B 106.6 . .
Si2 C14 H14B 106.6 . .
H14A C14 H14B 106.5 . .
Si2 C15 H15A 109.5 . .
Si2 C15 H15B 109.5 . .
H15A C15 H15B 109.5 . .
Si2 C15 H15C 109.5 . .
H15A C15 H15C 109.5 . .
H15B C15 H15C 109.5 . .
Si2 C16 H16A 109.5 . .
Si2 C16 H16B 109.5 . .
H16A C16 H16B 109.5 . .
Si2 C16 H16C 109.5 . .
H16A C16 H16C 109.5 . .
H16B C16 H16C 109.5 . .
Si2 C17 H17A 109.5 . .
Si2 C17 H17B 109.5 . .
H17A C17 H17B 109.5 . .
Si2 C17 H17C 109.5 . .
H17A C17 H17C 109.5 . .
H17B C17 H17C 109.5 . .
N2 C18 C19 110.4(5) . .
N2 C18 C13 119.3(5) . .
C19 C18 C13 129.9(5) . .
N2 C18 Y 69.2(3) . 3_656
C19 C18 Y 77.6(4) . 3_656
C13 C18 Y 124.4(4) . 3_656
C18 C19 C20 105.4(6) . .
C18 C19 Y 73.6(3) . 3_656
C20 C19 Y 72.2(4) . 3_656
C18 C19 H19 126.9 . .
C20 C19 H19 126.9 . .
Y C19 H19 126.9 3_656 .
C21 C20 C19 107.8(6) . .
C21 C20 Y 69.7(3) . 3_656
C19 C20 Y 78.7(4) . 3_656
C21 C20 H20 125.7 . .
C19 C20 H20 125.7 . .
Y C20 H20 125.7 3_656 .
N2 C21 C20 109.8(6) . .
N2 C21 Y 75.4(3) . 3_656
C20 C21 Y 80.7(4) . 3_656
N2 C21 H21 124.1 . .
C20 C21 H21 124.1 . .
Y C21 H21 124.1 3_656 .
Si1 C22 H22A 109.5 . .
Si1 C22 H22B 109.5 . .
H22A C22 H22B 109.5 . .
Si1 C22 H22C 109.5 . .
H22A C22 H22C 109.5 . .
H22B C22 H22C 109.5 . .
Si1 C23 H23A 109.5 . .
Si1 C23 H23B 109.5 . .
H23A C23 H23B 109.5 . .
Si1 C23 H23C 109.5 . .
H23A C23 H23C 109.5 . .
H23B C23 H23C 109.5 . .
Si1 C24 H24A 109.5 . .
Si1 C24 H24B 109.5 . .
H24A C24 H24B 109.5 . .
Si1 C24 H24C 109.5 . .
H24A C24 H24C 109.5 . .
H24B C24 H24C 109.5 . .
Si1 C25 Y 132.9(3) . .
Si1 C25 H25A 104.0 . .
Y C25 H25A 104.0 . .
Si1 C25 H25B 104.0 . .
Y C25 H25B 104.0 . .
H25A C25 H25B 105.5 . .
C27 C26 O 105.8(7) . .
C27 C26 H26 127.1 . .
O C26 H26 127.1 . .
C26 C27 C28 105.3(7) . .
C26 C27 H27 127.3 . .
C28 C27 H27 127.3 . .
C27 C28 C29 104.1(7) . .
C27 C28 H28 127.9 . .
C29 C28 H28 127.9 . .
O C29 C28 105.0(6) . .
O C29 H29 127.5 . .
C28 C29 H29 127.5 . .
C30 C30 C31 113(3) 3_566 .
C32 C31 C30 126(2) . .

loop_
_geom_bond_atom_site_label_1
_geom_bond_atom_site_label_2
_geom_bond_distance
_geom_bond_site_symmetry_2
Y N1 2.256(4) .
Y O 2.366(4) .
Y N2 2.382(5) .
Y C25 2.427(6) .
Y C21 2.631(6) 3_656
Y N2 2.646(5) 3_656
Y C20 2.768(6) 3_656
Y C18 2.800(6) 3_656
Y C19 2.851(6) 3_656
Y Y 3.9586(13) 3_656
O C29 1.465(8) .
O C26 1.473(8) .
N1 C1 1.416(7) .
N1 C13 1.503(8) .
N2 C21 1.381(7) .
N2 C18 1.385(7) .
N2 Y 2.646(5) 3_656
Si1 C25 1.829(7) .
Si1 C23 1.855(8) .
Si1 C24 1.884(6) .
Si1 C22 1.888(8) .
Si2 C15 1.844(9) .
Si2 C17 1.852(10) .
Si2 C16 1.856(9) .
Si2 C14 1.880(7) .
C1 C6 1.402(8) .
C1 C2 1.429(9) .
C2 C3 1.391(9) .
C2 C7 1.506(10) .
C3 C4 1.363(11) .
C3 H3 0.9500 .
C4 C5 1.370(11) .
C4 H4 0.9500 .
C5 C6 1.407(9) .
C5 H5 0.9500 .
C6 C10 1.512(9) .
C7 C8 1.528(10) .
C7 C9 1.561(9) .
C7 H7 1.0000 .
C8 H8A 0.9800 .
C8 H8B 0.9800 .
C8 H8C 0.9800 .
C9 H9A 0.9800 .
C9 H9B 0.9800 .
C9 H9C 0.9800 .
C10 C11 1.558(9) .
C10 C12 1.559(9) .
C10 H10 1.0000 .
C11 H11A 0.9800 .
C11 H11B 0.9800 .
C11 H11C 0.9800 .
C12 H12A 0.9800 .
C12 H12B 0.9800 .
C12 H12C 0.9800 .
C13 C18 1.521(8) .
C13 C14 1.539(9) .
C13 H13 1.0000 .
C14 H14A 0.9900 .
C14 H14B 0.9900 .
C15 H15A 0.9800 .
C15 H15B 0.9800 .
C15 H15C 0.9800 .
C16 H16A 0.9800 .
C16 H16B 0.9800 .
C16 H16C 0.9800 .
C17 H17A 0.9800 .
C17 H17B 0.9800 .
C17 H17C 0.9800 .
C18 C19 1.402(8) .
C18 Y 2.800(6) 3_656
C19 C20 1.417(8) .
C19 Y 2.851(6) 3_656
C19 H19 1.0000 .
C20 C21 1.388(9) .
C20 Y 2.768(6) 3_656
C20 H20 1.0000 .
C21 Y 2.631(6) 3_656
C21 H21 1.0000 .
C22 H22A 0.9800 .
C22 H22B 0.9800 .
C22 H22C 0.9800 .
C23 H23A 0.9800 .
C23 H23B 0.9800 .
C23 H23C 0.9800 .
C24 H24A 0.9800 .
C24 H24B 0.9800 .
C24 H24C 0.9800 .
C25 H25A 0.9900 .
C25 H25B 0.9900 .
C26 C27 1.456(11) .
C26 H26 0.9500 .
C27 C28 1.474(13) .
C27 H27 0.9500 .
C28 C29 1.503(11) .
C28 H28 0.9500 .
C29 H29 0.9500 .
C30 C30 1.33(4) 3_566
C30 C31 1.506(18) .
C31 C32 1.478(17) .
